data_4350725
loop_
_publ_author_name
'Chen, Sa'
'Shang, Ran'
'Hu, Ke-Li'
'Wang, Zhe-Ming'
'Gao, Song'

_publ_section_title
;
 [NH2NH3][M(HCOO)3] (M = Mn2+, Zn2+, Co2+and Mg2+): structural phase
 transitions, prominent dielectric anomalies and negative thermal
 expansion, and magnetic ordering
;
_journal_issue 1
_journal_name_full 'Inorg. Chem. Front.'
_journal_page_first 83
_journal_paper_doi 10.1039/C3QI00034F
_journal_volume 1
_journal_year 2014
_chemical_formula_sum 'C3 H8 Mn N2 O6'
_chemical_formula_weight 223.05
_space_group_IT_number 62
_space_group_name_Hall '-P 2ac 2n'
_space_group_name_H-M_alt 'P n m a'
_symmetry_cell_setting orthorhombic
_symmetry_space_group_name_H-M 'P n m a'
_atom_sites_solution_hydrogens geom
_atom_sites_solution_primary direct
_atom_sites_solution_secondary difmap
_audit_creation_method SHELXL-97
_cell_angle_alpha 90.00
_cell_angle_beta 90.00
_cell_angle_gamma 90.00
_cell_formula_units_Z 4
_cell_length_a 8.8505(3)
_cell_length_b 11.8785(4)
_cell_length_c 7.9240(3)
_cell_measurement_reflns_used 5455
_cell_measurement_temperature 400.0
_cell_measurement_theta_max 30.36
_cell_measurement_theta_min 3.08
_cell_volume 833.06(5)
_computing_cell_refinement 'CrysAlisPro (Agilent Technologies, 2012)'
_computing_data_collection 'CrysAlisPro (Agilent Technologies, 2012)'
_computing_data_reduction 'CrysAlisPro (Agilent Technologies, 2012)'
_computing_molecular_graphics 'Bruker SHELXTL V5.1 (Sheldrick, 1998)'
_computing_publication_material 'SHELXL-97 (Sheldrick, 1997)'
_computing_structure_refinement 'SHELXL-97 (Sheldrick, 1997)'
_computing_structure_solution 'SHELXS-97 (Sheldrick, 1990)'
_diffrn_ambient_temperature 400.0
_diffrn_detector_area_resol_mean 10.3914
_diffrn_measured_fraction_theta_full 0.999
_diffrn_measured_fraction_theta_max 0.999
_diffrn_measurement_device_type 'SuperNova, Dual, Cu at zero, AtlasCCD'
_diffrn_measurement_method '\w scans'
_diffrn_radiation_monochromator mirror
_diffrn_radiation_source 'SuperNova (Mo) X-ray Source'
_diffrn_radiation_type MoK\a
_diffrn_radiation_wavelength 0.71073
_diffrn_reflns_av_R_equivalents 0.0406
_diffrn_reflns_av_sigmaI/netI 0.0170
_diffrn_reflns_limit_h_max 11
_diffrn_reflns_limit_h_min -11
_diffrn_reflns_limit_k_max 15
_diffrn_reflns_limit_k_min -15
_diffrn_reflns_limit_l_max 10
_diffrn_reflns_limit_l_min -10
_diffrn_reflns_number 12844
_diffrn_reflns_theta_full 28.26
_diffrn_reflns_theta_max 28.26
_diffrn_reflns_theta_min 3.43
_diffrn_standards_decay_% 0
_exptl_absorpt_coefficient_mu 1.581
_exptl_absorpt_correction_T_max 1.00000
_exptl_absorpt_correction_T_min 0.60599
_exptl_absorpt_correction_type multi-scan
_exptl_absorpt_process_details
;
CrysAlisPro, Agilent Technologies,
Empirical absorption correction using spherical harmonics,
implemented in SCALE3 ABSPACK scaling algorithm (Blessing 1995, 1997).
;
_exptl_crystal_colour colorless
_exptl_crystal_density_diffrn 1.778
_exptl_crystal_density_method 'not measured'
_exptl_crystal_description block
_exptl_crystal_F_000 452
_exptl_crystal_size_max 0.39
_exptl_crystal_size_mid 0.34
_exptl_crystal_size_min 0.18
_refine_diff_density_max 0.227
_refine_diff_density_min -0.331
_refine_diff_density_rms 0.063
_refine_ls_extinction_coef 0.107(5)
_refine_ls_extinction_expression Fc^*^=kFc[1+0.001xFc^2^\l^3^/sin(2\q)]^-1/4^
_refine_ls_extinction_method SHELXL
_refine_ls_goodness_of_fit_ref 1.226
_refine_ls_hydrogen_treatment mixed
_refine_ls_matrix_type full
_refine_ls_number_parameters 79
_refine_ls_number_reflns 1077
_refine_ls_number_restraints 14
_refine_ls_restrained_S_all 1.225
_refine_ls_R_factor_all 0.0374
_refine_ls_R_factor_gt 0.0297
_refine_ls_shift/su_max 0.000
_refine_ls_shift/su_mean 0.000
_refine_ls_structure_factor_coef Fsqd
_refine_ls_weighting_details 'calc w=1/[\s^2^(Fo^2^)+(0.0340P)^2^+0.2754P] where P=(Fo^2^+2Fc^2^)/3'
_refine_ls_weighting_scheme calc
_refine_ls_wR_factor_gt 0.0779
_refine_ls_wR_factor_ref 0.0830
_reflns_number_gt 873
_reflns_number_total 1077
_reflns_threshold_expression >2sigma(I)
_cod_data_source_file c3qi00034f.txt
_cod_data_source_block 1Mn-400K
_cod_depositor_comments
;
The following automatic conversions were performed:

data item '_symmetry_cell_setting' value 'Orthorhombic' was changed
to 'orthorhombic' in accordance with the
/home/saulius/struct/COD-crude-data/automatic-downloads/DataCite-retrospective/RSC/depositions/lib/dictionaries/cif_core.dic
dictionary named 'cif_core.dic' version 2.4.2 last updated on
2011-04-26.

Automatic conversion script
Id: cif_fix_values 6909 2019-04-08 15:41:33Z antanas 
;
_cod_original_sg_symbol_H-M 'P nma'
_cod_database_code 4350725

loop_
_symmetry_equiv_pos_as_xyz
'x, y, z'
'-x+1/2, -y, z+1/2'
'x+1/2, -y+1/2, -z+1/2'
'-x, y+1/2, -z'
'-x, -y, -z'
'x-1/2, y, -z-1/2'
'-x-1/2, y-1/2, z-1/2'
'x, -y-1/2, z'

loop_
_atom_site_label
_atom_site_type_symbol
_atom_site_fract_x
_atom_site_fract_y
_atom_site_fract_z
_atom_site_U_iso_or_equiv
_atom_site_adp_type
_atom_site_occupancy
_atom_site_symmetry_multiplicity
_atom_site_calc_flag
_atom_site_refinement_flags
Mn1 Mn 0.5000 0.0000 0.5000 0.03213(19) Uani 1 2 d S
O1 O 0.46310(18) 0.15744(11) 0.36355(17) 0.0513(4) Uani 1 1 d .
O2 O 0.40231(16) 0.06855(11) 0.73133(17) 0.0501(4) Uani 1 1 d .
O3 O 0.21812(16) 0.06805(11) 0.91836(17) 0.0486(4) Uani 1 1 d .
C1 C 0.4702(3) 0.2500 0.4341(4) 0.0445(6) Uani 1 2 d S
H1 H 0.4819 0.2500 0.5507 0.053 Uiso 1 2 calc SR
C2 C 0.2818(3) 0.0342(2) 0.7890(3) 0.0532(5) Uani 1 1 d .
H2 H 0.2338 -0.0229 0.7293 0.064 Uiso 1 1 calc R
N1 N 0.4285(4) 0.2500 1.0116(3) 0.0668(9) Uani 1 2 d SD
H11 H 0.4147(14) 0.224(3) 1.1168(16) 0.100 Uiso 0.50 1 d PD
H12 H 0.3997(17) 0.195(2) 0.940(3) 0.100 Uiso 0.50 1 d PD
H13 H 0.3650(10) 0.3083(10) 0.997(4) 0.100 Uiso 0.50 1 d PD
N2 N 0.5784(6) 0.2817(6) 0.9840(6) 0.100(3) Uani 0.50 1 d PD
H21 H 0.5892(16) 0.3562(7) 0.977(3) 0.149 Uiso 0.50 1 d PD
H22 H 0.6170(14) 0.2500 0.8917(17) 0.149 Uiso 1 2 d SD

loop_
_atom_site_aniso_label
_atom_site_aniso_U_11
_atom_site_aniso_U_22
_atom_site_aniso_U_33
_atom_site_aniso_U_23
_atom_site_aniso_U_13
_atom_site_aniso_U_12
Mn1 0.0364(3) 0.0312(3) 0.0288(3) -0.00024(13) 0.00023(13) -0.00166(14)
O1 0.0767(10) 0.0319(7) 0.0455(8) -0.0006(6) -0.0100(7) -0.0007(6)
O2 0.0497(8) 0.0546(8) 0.0461(8) -0.0096(6) 0.0151(6) -0.0111(6)
O3 0.0467(8) 0.0592(8) 0.0400(7) -0.0079(6) 0.0101(6) -0.0080(6)
C1 0.0579(17) 0.0380(14) 0.0375(14) 0.000 -0.0050(12) 0.000
C2 0.0579(13) 0.0578(12) 0.0440(11) -0.0145(10) 0.0120(10) -0.0176(11)
N1 0.084(3) 0.0638(19) 0.0526(17) 0.000 -0.0230(14) 0.000
N2 0.083(4) 0.110(8) 0.105(4) 0.024(3) 0.011(3) -0.003(4)

loop_
_atom_type_symbol
_atom_type_description
_atom_type_scat_dispersion_real
_atom_type_scat_dispersion_imag
_atom_type_scat_source
C C 0.0033 0.0016 'International Tables Vol C Tables 4.2.6.8 and 6.1.1.4'
H H 0.0000 0.0000 'International Tables Vol C Tables 4.2.6.8 and 6.1.1.4'
N N 0.0061 0.0033 'International Tables Vol C Tables 4.2.6.8 and 6.1.1.4'
O O 0.0106 0.0060 'International Tables Vol C Tables 4.2.6.8 and 6.1.1.4'
Mn Mn 0.3368 0.7283 'International Tables Vol C Tables 4.2.6.8 and 6.1.1.4'

loop_
_geom_angle_atom_site_label_1
_geom_angle_atom_site_label_2
_geom_angle_atom_site_label_3
_geom_angle
_geom_angle_site_symmetry_1
_geom_angle_site_symmetry_3
O2 Mn1 O2 180.00(4) 5_656 .
O2 Mn1 O1 87.88(5) 5_656 .
O2 Mn1 O1 92.12(5) . .
O2 Mn1 O1 92.12(5) 5_656 5_656
O2 Mn1 O1 87.88(5) . 5_656
O1 Mn1 O1 180.0 . 5_656
O2 Mn1 O3 87.90(5) 5_656 2_554
O2 Mn1 O3 92.10(5) . 2_554
O1 Mn1 O3 92.18(5) . 2_554
O1 Mn1 O3 87.82(5) 5_656 2_554
O2 Mn1 O3 92.10(5) 5_656 6_657
O2 Mn1 O3 87.90(5) . 6_657
O1 Mn1 O3 87.82(5) . 6_657
O1 Mn1 O3 92.18(5) 5_656 6_657
O3 Mn1 O3 180.00(7) 2_554 6_657
C1 O1 Mn1 122.05(15) . .
C2 O2 Mn1 122.10(13) . .
C2 O3 Mn1 121.78(13) . 2
O1 C1 O1 125.8(3) . 8_565
O1 C1 H1 117.1 . .
O1 C1 H1 117.1 8_565 .
O2 C2 O3 126.5(2) . .
O2 C2 H2 116.7 . .
O3 C2 H2 116.7 . .
N2 N1 N2 31.3(6) . 8_565
N2 N1 H11 111.6(6) . .
N2 N1 H11 100.4(13) 8_565 .
N2 N1 H12 111.4(6) . .
N2 N1 H12 88.6(11) 8_565 .
H11 N1 H12 107.3(7) . .
N2 N1 H13 111.5(6) . .
N2 N1 H13 141.5(10) 8_565 .
H11 N1 H13 107.4(7) . .
H12 N1 H13 107.4(7) . .
N2 N2 N1 74.3(3) 8_565 .
N2 N2 H21 172.9(6) 8_565 .
N1 N2 H21 112.3(8) . .
N2 N2 H22 65.0(5) 8_565 .
N1 N2 H22 112.3(8) . .
H21 N2 H22 109.2(9) . .

loop_
_geom_bond_atom_site_label_1
_geom_bond_atom_site_label_2
_geom_bond_distance
_geom_bond_site_symmetry_2
Mn1 O2 2.1842(12) 5_656
Mn1 O2 2.1842(12) .
Mn1 O1 2.1848(13) .
Mn1 O1 2.1848(13) 5_656
Mn1 O3 2.1906(13) 2_554
Mn1 O3 2.1906(13) 6_657
O1 C1 1.2349(19) .
O2 C2 1.229(2) .
O3 C2 1.237(2) .
O3 Mn1 2.1906(13) 2
C1 O1 1.2349(19) 8_565
C1 H1 0.9300 .
C2 H2 0.9300 .
N1 N2 1.396(6) .
N1 N2 1.396(6) 8_565
N1 H11 0.899(5) .
N1 H12 0.899(5) .
N1 H13 0.899(5) .
N2 N2 0.753(14) 8_565
N2 H21 0.891(5) .
N2 H22 0.891(5) .

loop_
_geom_hbond_atom_site_label_D
_geom_hbond_atom_site_label_H
_geom_hbond_atom_site_label_A
_geom_hbond_distance_DH
_geom_hbond_distance_HA
_geom_hbond_distance_DA
_geom_hbond_angle_DHA
_geom_hbond_site_symmetry_A
N1 H11 O1 0.899(5) 2.151(8) 3.013(3) 160.7(12) 1_556
N1 H11 O1 0.899(5) 2.45(3) 3.013(3) 121(2) 8_566
N1 H12 O3 0.899(5) 2.214(10) 2.947(3) 138.3(12) .
N1 H12 O2 0.899(5) 2.236(7) 3.103(2) 161.8(9) .
N1 H13 O3 0.899(5) 2.059(8) 2.947(3) 169(3) 8_565
N1 H13 O2 0.899(5) 2.59(2) 3.103(2) 117(2) 8_565
N2 H21 O2 0.891(5) 2.71(2) 3.099(6) 107.8(16) 8_565
